data_2016007
loop_
_publ_author_name
'Portilla, Jaime'
'Quiroga, Jairo'
'Cobo, Justo'
'Low, John N.'
'Glidewell, Christopher'

_publ_section_title
;
 3-(3-Oxo-1,3-dihydroisobenzofuran-1-ylidene)pentane-2,4-dione
;
_journal_coeditor_code SK3122
_journal_issue 6
_journal_name_full 'Acta Crystallographica Section C'
_journal_page_first o332
_journal_page_last o333
_journal_paper_doi 10.1107/S0108270107017866
_journal_volume 63
_journal_year 2007
_chemical_formula_iupac 'C13 H10 O4'
_chemical_formula_moiety 'C13 H10 O4'
_chemical_formula_sum 'C13 H10 O4'
_chemical_formula_weight 230.21
_chemical_name_systematic
;
3-(3-Oxo-1,3-dihydroisobenzofuran-1-ylidene)pentane-2,4-dione
;
_space_group_IT_number 14
_symmetry_cell_setting monoclinic
_symmetry_space_group_name_Hall '-P 2ybc'
_symmetry_space_group_name_H-M 'P 1 21/c 1'
_atom_sites_solution_hydrogens geom
_atom_sites_solution_primary direct
_atom_sites_solution_secondary difmap
_cell_angle_alpha 90.0
_cell_angle_beta 95.534(6)
_cell_angle_gamma 90.0
_cell_formula_units_Z 4
_cell_length_a 8.2779(3)
_cell_length_b 8.4719(6)
_cell_length_c 15.1413(12)
_cell_measurement_reflns_used 2426
_cell_measurement_temperature 120(2)
_cell_measurement_theta_max 27.51
_cell_measurement_theta_min 3.45
_cell_volume 1056.90(12)
_computing_cell_refinement 'DIRAX/LSQ (Duisenberg <i>et al.</i>,  2000)'
_computing_data_collection 'COLLECT (Hooft, 1999)'
_computing_data_reduction 'EVALCCD (Duisenberg <i>et al.</i>,  2003)'
_computing_molecular_graphics 'PLATON (Spek, 2003)'
_computing_publication_material 'SHELXL97 and PRPKAPPA (Ferguson, 1999)'
_computing_structure_refinement 'OSCAIL (McArdle, 2003) and SHELXL97 (Sheldrick, 1997)'
_computing_structure_solution 'SIR2004 (Burla <i>et al.</i>,  2005) and WinGX (Farrugia, 1999)'
_diffrn_ambient_temperature 120(2)
_diffrn_detector_area_resol_mean 9.091
_diffrn_measured_fraction_theta_full 0.998
_diffrn_measured_fraction_theta_max 0.998
_diffrn_measurement_device_type 'Bruker--Nonius KappaCCD'
_diffrn_measurement_method '\f and \w'
_diffrn_radiation_monochromator graphite
_diffrn_radiation_source 'Bruker-Nonius FR591 rotating anode'
_diffrn_radiation_type MoK\a
_diffrn_radiation_wavelength 0.71073
_diffrn_reflns_av_R_equivalents 0.0431
_diffrn_reflns_av_sigmaI/netI 0.0249
_diffrn_reflns_limit_h_max 10
_diffrn_reflns_limit_h_min -10
_diffrn_reflns_limit_k_max 10
_diffrn_reflns_limit_k_min -10
_diffrn_reflns_limit_l_max 19
_diffrn_reflns_limit_l_min -19
_diffrn_reflns_number 25118
_diffrn_reflns_theta_full 25.00
_diffrn_reflns_theta_max 27.51
_diffrn_reflns_theta_min 3.45
_diffrn_standards_decay_% 0
_diffrn_standards_number 0
_exptl_absorpt_coefficient_mu 0.108
_exptl_absorpt_correction_T_max 0.991
_exptl_absorpt_correction_T_min 0.964
_exptl_absorpt_correction_type multi-scan
_exptl_absorpt_process_details '(SADABS; Sheldrick, 2003)'
_exptl_crystal_colour colourless
_exptl_crystal_density_diffrn 1.447
_exptl_crystal_density_method 'not measured'
_exptl_crystal_description block
_exptl_crystal_F_000 480
_exptl_crystal_size_max 0.52
_exptl_crystal_size_mid 0.31
_exptl_crystal_size_min 0.08
_refine_diff_density_max 0.269
_refine_diff_density_min -0.240
_refine_ls_extinction_method none
_refine_ls_goodness_of_fit_ref 1.078
_refine_ls_hydrogen_treatment constr
_refine_ls_matrix_type full
_refine_ls_number_parameters 156
_refine_ls_number_reflns 2426
_refine_ls_number_restraints 0
_refine_ls_restrained_S_all 1.078
_refine_ls_R_factor_all 0.0713
_refine_ls_R_factor_gt 0.0484
_refine_ls_shift/su_max 0.000
_refine_ls_shift/su_mean 0.000
_refine_ls_structure_factor_coef Fsqd
_refine_ls_weighting_details 'w=1/[\s^2^(Fo^2^)+(0.07P)^2^+0.6226P] where P=(Fo^2^+2Fc^2^)/3'
_refine_ls_weighting_scheme calc
_refine_ls_wR_factor_gt 0.1194
_refine_ls_wR_factor_ref 0.1388
_reflns_number_gt 1813
_reflns_number_total 2426
_reflns_threshold_expression I>2\s(I)
_cod_data_source_file sk3122.cif
_cod_data_source_block I
_cod_original_sg_symbol_H-M 'P 21/c'
_cod_database_code 2016007
_cod_database_fobs_code 2016007

loop_
_symmetry_equiv_pos_as_xyz
'x, y, z'
'-x, y+1/2, -z+1/2'
'-x, -y, -z'
'x, -y+1/2, z+1/2'

loop_
_atom_site_type_symbol
_atom_site_label
_atom_site_fract_x
_atom_site_fract_y
_atom_site_fract_z
_atom_site_U_iso_or_equiv
_atom_site_adp_type
_atom_site_calc_flag
_atom_site_refinement_flags
_atom_site_occupancy
O O2 -0.02595(16) 0.74009(16) 0.44235(9) 0.0306(3) Uani d . 1
O O4 0.06268(17) 0.82367(16) 0.65971(9) 0.0324(3) Uani d . 1
O O32 0.32107(14) 0.42453(14) 0.59930(8) 0.0212(3) Uani d . 1
O O33 0.45158(15) 0.19081(15) 0.60270(8) 0.0262(3) Uani d . 1
C C1 0.1922(2) 0.9184(2) 0.47907(12) 0.0255(4) Uani d . 1
C C2 0.0981(2) 0.7696(2) 0.48845(12) 0.0225(4) Uani d . 1
C C3 0.1665(2) 0.6540(2) 0.55897(11) 0.0214(4) Uani d . 1
C C4 0.1304(2) 0.6971(2) 0.65039(12) 0.0240(4) Uani d . 1
C C5 0.1689(2) 0.5891(2) 0.72776(12) 0.0292(4) Uani d . 1
C C31 0.2478(2) 0.5254(2) 0.53509(11) 0.0205(4) Uani d . 1
C C33 0.3873(2) 0.2961(2) 0.55893(11) 0.0213(4) Uani d . 1
C C33A 0.3635(2) 0.3219(2) 0.46296(11) 0.0214(4) Uani d . 1
C C34 0.4119(2) 0.2284(2) 0.39511(12) 0.0240(4) Uani d . 1
C C35 0.3738(2) 0.2813(2) 0.30883(12) 0.0269(4) Uani d . 1
C C36 0.2890(2) 0.4225(2) 0.29260(12) 0.0276(4) Uani d . 1
C C37 0.2394(2) 0.5148(2) 0.36095(12) 0.0253(4) Uani d . 1
C C37A 0.2795(2) 0.4633(2) 0.44773(11) 0.0213(4) Uani d . 1
H H1A 0.2954 0.8935 0.4556 0.038 Uiso calc R 1
H H1B 0.2134 0.9691 0.5372 0.038 Uiso calc R 1
H H1C 0.1293 0.9902 0.4382 0.038 Uiso calc R 1
H H34 0.4688 0.1322 0.4072 0.029 Uiso calc R 1
H H35 0.4056 0.2210 0.2605 0.032 Uiso calc R 1
H H36 0.2646 0.4565 0.2330 0.033 Uiso calc R 1
H H37 0.1801 0.6096 0.3489 0.030 Uiso calc R 1
H H5A 0.2864 0.5886 0.7442 0.044 Uiso calc R 1
H H5B 0.1325 0.4820 0.7116 0.044 Uiso calc R 1
H H5C 0.1132 0.6260 0.7781 0.044 Uiso calc R 1

loop_
_atom_site_aniso_label
_atom_site_aniso_U_11
_atom_site_aniso_U_22
_atom_site_aniso_U_33
_atom_site_aniso_U_12
_atom_site_aniso_U_13
_atom_site_aniso_U_23
C1 0.0258(9) 0.0222(9) 0.0285(9) -0.0014(7) 0.0021(7) 0.0018(7)
C2 0.0239(8) 0.0214(9) 0.0225(8) 0.0018(7) 0.0044(7) -0.0013(7)
O2 0.0282(7) 0.0287(7) 0.0334(8) -0.0022(5) -0.0047(6) 0.0032(6)
C3 0.0202(8) 0.0219(9) 0.0219(9) -0.0020(7) 0.0014(6) 0.0001(7)
C31 0.0201(8) 0.0205(9) 0.0205(8) -0.0031(7) 0.0000(6) 0.0019(6)
O32 0.0229(6) 0.0213(6) 0.0190(6) 0.0024(5) 0.0006(5) 0.0001(5)
C33 0.0217(8) 0.0212(9) 0.0214(8) -0.0013(7) 0.0044(7) -0.0023(7)
O33 0.0293(7) 0.0258(7) 0.0237(7) 0.0059(5) 0.0028(5) 0.0026(5)
C34 0.0244(8) 0.0245(9) 0.0233(9) -0.0022(7) 0.0037(7) -0.0007(7)
C33A 0.0212(8) 0.0229(9) 0.0198(9) -0.0022(7) 0.0013(6) 0.0002(7)
C35 0.0301(9) 0.0297(10) 0.0216(9) -0.0021(8) 0.0055(7) -0.0033(7)
C36 0.0331(10) 0.0301(10) 0.0194(8) -0.0029(8) 0.0015(7) 0.0022(7)
C37 0.0279(9) 0.0243(9) 0.0235(9) -0.0009(7) 0.0017(7) 0.0029(7)
C37A 0.0208(8) 0.0228(9) 0.0204(8) -0.0034(7) 0.0027(6) 0.0000(7)
C4 0.0249(9) 0.0235(9) 0.0237(9) -0.0024(7) 0.0034(7) -0.0025(7)
O4 0.0419(8) 0.0276(7) 0.0286(7) 0.0076(6) 0.0087(6) -0.0014(6)
C5 0.0360(10) 0.0302(10) 0.0218(9) 0.0033(8) 0.0047(7) 0.0000(8)

loop_
_atom_type_symbol
_atom_type_description
_atom_type_scat_dispersion_real
_atom_type_scat_dispersion_imag
_atom_type_scat_source
C C 0.0033 0.0016 'International Tables Vol C Tables 4.2.6.8 and 6.1.1.4'
H H 0.0000 0.0000 'International Tables Vol C Tables 4.2.6.8 and 6.1.1.4'
O O 0.0106 0.0060 'International Tables Vol C Tables 4.2.6.8 and 6.1.1.4'

loop_
_geom_angle_atom_site_label_1
_geom_angle_atom_site_label_2
_geom_angle_atom_site_label_3
_geom_angle
_geom_angle_publ_flag
C2 C1 H1A 109.5 no
C2 C1 H1B 109.5 no
H1A C1 H1B 109.5 no
C2 C1 H1C 109.5 no
H1A C1 H1C 109.5 no
H1B C1 H1C 109.5 no
O2 C2 C1 122.67(16) no
O2 C2 C3 120.70(16) no
C1 C2 C3 116.62(15) no
C31 C3 C4 126.69(16) no
C31 C3 C2 119.67(15) no
C4 C3 C2 113.63(15) no
C3 C31 O32 120.34(15) no
C3 C31 C37A 131.87(16) no
O32 C31 C37A 107.79(14) no
C33 O32 C31 109.81(13) no
O33 C33 O32 120.74(15) no
O33 C33 C33A 131.84(17) no
O32 C33 C33A 107.41(14) no
C33A C34 C35 117.15(17) no
C33A C34 H34 121.4 no
C35 C34 H34 121.4 no
C34 C33A C37A 122.98(16) no
C34 C33A C33 128.95(17) no
C37A C33A C33 108.06(15) no
C34 C35 C36 120.46(18) no
C34 C35 H35 119.8 no
C36 C35 H35 119.8 no
C37 C36 C35 122.03(17) no
C37 C36 H36 119.0 no
C35 C36 H36 119.0 no
C36 C37 C37A 117.73(17) no
C36 C37 H37 121.1 no
C37A C37 H37 121.1 no
C33A C37A C37 119.63(16) no
C33A C37A C31 106.76(15) no
C37 C37A C31 133.58(17) no
O4 C4 C3 117.18(16) no
O4 C4 C5 120.71(17) no
C3 C4 C5 122.08(16) no
C4 C5 H5A 109.5 no
C4 C5 H5B 109.5 no
H5A C5 H5B 109.5 no
C4 C5 H5C 109.5 no
H5A C5 H5C 109.5 no
H5B C5 H5C 109.5 no

loop_
_geom_bond_atom_site_label_1
_geom_bond_atom_site_label_2
_geom_bond_distance
_geom_bond_publ_flag
C1 C2 1.496(2) no
C1 H1A 0.98 no
C1 H1B 0.98 no
C1 H1C 0.98 no
C2 O2 1.211(2) y
C4 O4 1.225(2) y
C2 C3 1.518(2) y
C3 C4 1.489(2) y
C3 C31 1.348(3) y
C31 C37A 1.470(2) y
C33 C33A 1.464(2) y
O32 C31 1.389(2) y
O32 C33 1.387(2) y
C33 O33 1.204(2) y
C34 C33A 1.387(2) no
C34 C35 1.389(3) no
C34 H34 0.95 no
C33A C37A 1.393(2) no
C35 C36 1.396(3) no
C35 H35 0.95 no
C36 C37 1.390(3) no
C36 H36 0.95 no
C37 C37A 1.394(2) no
C37 H37 0.95 no
C4 C5 1.496(3) no
C5 H5A 0.98 no
C5 H5B 0.98 no
C5 H5C 0.98 no

loop_
_geom_hbond_atom_site_label_D
_geom_hbond_atom_site_label_H
_geom_hbond_atom_site_label_A
_geom_hbond_site_symmetry_A
_geom_hbond_distance_DH
_geom_hbond_distance_HA
_geom_hbond_distance_DA
_geom_hbond_angle_DHA
_geom_hbond_publ_flag
C35 H35 O(33) 4_554 0.95 2.57 3.256(2) 130 y

loop_
_geom_torsion_atom_site_label_1
_geom_torsion_atom_site_label_2
_geom_torsion_atom_site_label_3
_geom_torsion_atom_site_label_4
_geom_torsion
_geom_torsion_publ_flag
O2 C2 C3 C4 -100.7(2) no
C1 C2 C3 C4 79.82(19) no
C2 C3 C31 O32 175.40(14) y
O2 C2 C3 C31 77.9(2) y
C1 C2 C3 C31 -101.57(19) y
C4 C3 C31 O32 -6.2(3) y
O4 C4 C3 C31 175.99(17) y
C5 C4 C3 C31 -6.1(3) y
C4 C3 C31 C37A 174.21(17) no
C2 C3 C31 C37A -4.2(3) no
C3 C31 O32 C33 176.00(15) no
C37A C31 O32 C33 -4.31(17) no
C31 O32 C33 O33 -177.18(15) no
C31 O32 C33 C33A 3.69(17) no
C35 C34 C33A C37A 0.2(3) no
C35 C34 C33A C33 -179.78(17) no
O33 C33 C33A C34 -0.6(3) no
O32 C33 C33A C34 178.42(16) no
O33 C33 C33A C37A 179.42(18) no
O32 C33 C33A C37A -1.59(18) no
C33A C34 C35 C36 -0.5(3) no
C34 C35 C36 C37 -0.2(3) no
C35 C36 C37 C37A 1.1(3) no
C34 C33A C37A C37 0.7(3) no
C33 C33A C37A C37 -179.28(16) no
C34 C33A C37A C31 179.01(16) no
C33 C33A C37A C31 -0.98(18) no
C36 C37 C37A C33A -1.3(3) no
C36 C37 C37A C31 -179.09(18) no
C3 C31 C37A C33A -177.14(18) no
O32 C31 C37A C33A 3.22(18) no
C3 C31 C37A C37 0.8(3) no
O32 C31 C37A C37 -178.83(18) no
C2 C3 C4 O4 -5.5(2) no
C2 C3 C4 C5 172.34(16) no

loop_
_cod_related_entry_id
_cod_related_entry_database
_cod_related_entry_code
1 ChemSpider 628677
